data_4125899
loop_
_publ_author_name
'Zhang, Yongliang'
'Wei, Junnian'
'Chi, Yue'
'Zhang, Xuan'
'Zhang, Wen-Xiong'
'Xi, Zhenfeng'

_publ_section_title
;
 Spiro Metallaaromatics of Pd, Pt, Rh: Synthesis and Characterization.
;
_journal_name_full 'Journal of the American Chemical Society'
_journal_paper_doi 10.1021/jacs.7b02039
_journal_year 2017
_chemical_formula_moiety 'C40 H72 Li4 O4 Pd'
_chemical_formula_sum 'C40 H72 Li4 O4 Pd'
_chemical_formula_weight 751.14
_chemical_name_systematic 4EtPd
_space_group_crystal_system monoclinic
_space_group_IT_number 14
_space_group_name_Hall '-P 2ybc'
_space_group_name_H-M_alt 'P 1 21/c 1'
_symmetry_space_group_name_Hall '-P 2ybc'
_symmetry_space_group_name_H-M 'P 1 21/c 1'
_atom_sites_solution_hydrogens geom
_atom_sites_solution_primary direct
_atom_sites_solution_secondary difmap
_audit_creation_date 2017-01-21
_audit_creation_method
;
Olex2 1.2
(compiled 2017.01.04 svn.r3372 for OlexSys, GUI svn.r5292)
;
_cell_angle_alpha 90.00
_cell_angle_beta 105.426(4)
_cell_angle_gamma 90.00
_cell_formula_units_Z 4
_cell_length_a 19.1080(8)
_cell_length_b 10.0450(5)
_cell_length_c 23.5630(9)
_cell_measurement_reflns_used 7558
_cell_measurement_temperature 180.01(10)
_cell_measurement_theta_max 29.0560
_cell_measurement_theta_min 3.5920
_cell_volume 4359.7(3)
_computing_cell_refinement
;
CrysAlisPro, Agilent Technologies,
Version 1.171.36.32 (release 02-08-2013 CrysAlis171 .NET)
(compiled Aug  2 2013,16:46:58)
;
_computing_data_collection
;
CrysAlisPro, Agilent Technologies,
Version 1.171.36.32 (release 02-08-2013 CrysAlis171 .NET)
(compiled Aug  2 2013,16:46:58)
;
_computing_data_reduction
;
CrysAlisPro, Agilent Technologies,
Version 1.171.36.32 (release 02-08-2013 CrysAlis171 .NET)
(compiled Aug  2 2013,16:46:58)
;
_computing_molecular_graphics 'Olex2 (Dolomanov et al., 2009)'
_computing_publication_material 'Olex2 (Dolomanov et al., 2009)'
_computing_structure_refinement 'ShelXL (Sheldrick, 2015)'
_computing_structure_solution 'SIR2004 (Burla et al., 2007)'
_diffrn_ambient_temperature 180.01(10)
_diffrn_detector_area_resol_mean 10.3914
_diffrn_measured_fraction_theta_full 0.998
_diffrn_measured_fraction_theta_max 0.998
_diffrn_measurement_details
;
#__ type_ start__ end____ width___ exp.time_
  1 omega   -4.00   77.00   1.0000    4.4400
omega____ theta____ kappa____ phi______ frames
    -       10.7017   77.0000   90.0000 81

#__ type_ start__ end____ width___ exp.time_
  2 omega   38.00   87.00   1.0000    4.4400
omega____ theta____ kappa____ phi______ frames
    -       10.7017   38.0000 -150.0000 49

#__ type_ start__ end____ width___ exp.time_
  3 omega  -99.00  -70.00   1.0000    4.4400
omega____ theta____ kappa____ phi______ frames
    -      -11.7954  178.0000  120.0000 29

#__ type_ start__ end____ width___ exp.time_
  4 omega  -20.00   16.00   1.0000    4.4400
omega____ theta____ kappa____ phi______ frames
    -      -11.7954  -99.0000    0.0000 36

#__ type_ start__ end____ width___ exp.time_
  5 omega  -25.00    8.00   1.0000    4.4400
omega____ theta____ kappa____ phi______ frames
    -      -11.7954  -77.0000  -60.0000 33
;
_diffrn_measurement_device_type 'SuperNova, Dual, Cu at zero, Atlas'
_diffrn_measurement_method '\w scans'
_diffrn_orient_matrix_UB_11 0.0195627000
_diffrn_orient_matrix_UB_12 0.0186983000
_diffrn_orient_matrix_UB_13 -0.0204598000
_diffrn_orient_matrix_UB_21 0.0186694000
_diffrn_orient_matrix_UB_22 -0.0617117000
_diffrn_orient_matrix_UB_23 0.0045715000
_diffrn_orient_matrix_UB_31 -0.0274182000
_diffrn_orient_matrix_UB_32 -0.0286951000
_diffrn_orient_matrix_UB_33 -0.0231636000
_diffrn_radiation_monochromator mirror
_diffrn_radiation_type MoK\a
_diffrn_radiation_wavelength 0.71073
_diffrn_reflns_av_R_equivalents 0.0377
_diffrn_reflns_av_unetI/netI 0.0507
_diffrn_reflns_limit_h_max 23
_diffrn_reflns_limit_h_min -23
_diffrn_reflns_limit_k_max 12
_diffrn_reflns_limit_k_min -9
_diffrn_reflns_limit_l_max 29
_diffrn_reflns_limit_l_min -28
_diffrn_reflns_number 22698
_diffrn_reflns_theta_full 26.02
_diffrn_reflns_theta_max 26.02
_diffrn_reflns_theta_min 2.96
_diffrn_source 'SuperNova (Mo) X-ray Source'
_exptl_absorpt_coefficient_mu 0.459
_exptl_absorpt_correction_T_max 1.00000
_exptl_absorpt_correction_T_min 0.85232
_exptl_absorpt_correction_type multi-scan
_exptl_absorpt_process_details
;
CrysAlisPro, Agilent Technologies,
Version 1.171.36.32 (release 02-08-2013 CrysAlis171 .NET)
(compiled Aug  2 2013,16:46:58)
Empirical absorption correction using spherical harmonics,
 implemented in SCALE3 ABSPACK scaling algorithm.
;
_exptl_crystal_colour 'metallic dark black'
_exptl_crystal_colour_lustre metallic
_exptl_crystal_colour_modifier dark
_exptl_crystal_colour_primary black
_exptl_crystal_density_diffrn 1.144
_exptl_crystal_density_method 'not measured'
_exptl_crystal_description
;
;
_exptl_crystal_F_000 1608
_exptl_crystal_size_max 0.1
_exptl_crystal_size_mid 0.1
_exptl_crystal_size_min 0.1
_refine_diff_density_max 0.664
_refine_diff_density_min -0.626
_refine_diff_density_rms 0.075
_refine_ls_extinction_method none
_refine_ls_goodness_of_fit_ref 1.023
_refine_ls_hydrogen_treatment constr
_refine_ls_matrix_type full
_refine_ls_number_parameters 450
_refine_ls_number_reflns 8579
_refine_ls_number_restraints 126
_refine_ls_restrained_S_all 1.124
_refine_ls_R_factor_all 0.0687
_refine_ls_R_factor_gt 0.0472
_refine_ls_shift/su_max 0.002
_refine_ls_shift/su_mean 0.000
_refine_ls_structure_factor_coef Fsqd
_refine_ls_weighting_details 'calc w=1/[\s^2^(Fo^2^)+(0.0542P)^2^+4.9024P] where P=(Fo^2^+2Fc^2^)/3'
_refine_ls_weighting_scheme calc
_refine_ls_wR_factor_gt 0.1123
_refine_ls_wR_factor_ref 0.1257
_reflns_number_gt 6487
_reflns_number_total 8579
_reflns_threshold_expression >2sigma(I)
_cod_data_source_file ja7b02039_si_002.cif
_cod_data_source_block 2c
_cod_database_code 4125899
_chemical_oxdiff_formula 'C1 H1 Pd1 O1'
_reflns_odcompleteness_completeness 99.71
_reflns_odcompleteness_iscentric 1
_reflns_odcompleteness_theta 25.97
_olex2_refinement_description
;
1. Fixed Uiso
 At 1.2 times of:
  All C(H,H) groups
 At 1.5 times of:
  All C(H,H,H) groups
2. Uiso/Uaniso restraints and constraints
O1 \\sim C18: within 1.7A with sigma of 0.01 and sigma for terminal atoms of
0.02
Uanis(C34) \\sim Ueq: with sigma of 0.01 and sigma for terminal atoms of 0.02
Uanis(C26) \\sim Ueq, Uanis(C27) \\sim Ueq, Uanis(C10) \\sim Ueq, Uanis(C39)
\\sim Ueq, Uanis(C38) \\sim Ueq, Uanis(C40) \\sim Ueq, Uanis(C37) \\sim Ueq,
Uanis(C35) \\sim Ueq, Uanis(C31) \\sim Ueq, Uanis(C30) \\sim Ueq, Uanis(C32)
\\sim Ueq, Uanis(C29) \\sim Ueq, Uanis(C18) \\sim Ueq, Uanis(C34) \\sim Ueq,
Uanis(C28) \\sim Ueq, Uanis(C25) \\sim Ueq: with sigma of 0.005 and sigma for
terminal atoms of 0.01
Uanis(C10) \\sim Ueq, Uanis(C18) \\sim Ueq: with sigma of 0.005 and sigma for
terminal atoms of 0.01
Uanis(C9) \\sim Ueq, Uanis(C17) \\sim Ueq: with sigma of 0.005 and sigma for
terminal atoms of 0.01
3.a Secondary CH2 refined with riding coordinates:
 C9(H9A,H9B), C11(H11A,H11B), C13(H13A,H13B), C15(H15A,H15B), C17(H17A,H17B),
 C19(H19A,H19B), C22(H22A,H22B), C23(H23A,H23B), C25(H25A,H25B), C26(H26A,H26B),
  C27(H27A,H27B), C28(H28A,H28B), C29(H29A,H29B), C30(H30A,H30B), C31(H31A,
 H31B), C32(H32A,H32B), C33(H33A,H33B), C34(H34A,H34B), C35(H35A,H35B),
 C36(H36A,H36B), C37(H37A,H37B), C38(H38A,H38B), C39(H39A,H39B), C40(H40A,H40B)
3.b Idealised Me refined as rotating group:
 C10(H10A,H10B,H10C), C12(H12A,H12B,H12C), C14(H14A,H14B,H14C), C16(H16A,H16B,
 H16C), C18(H18A,H18B,H18C), C20(H20A,H20B,H20C), C21(H21A,H21B,H21C), C24(H24A,
 H24B,H24C)
;
_olex2_submission_special_instructions 'No special instructions were received'

loop_
_space_group_symop_id
_space_group_symop_operation_xyz
1 'x, y, z'
2 '-x, y+1/2, -z+1/2'
3 '-x, -y, -z'
4 'x, -y-1/2, z-1/2'

loop_
_atom_site_label
_atom_site_type_symbol
_atom_site_fract_x
_atom_site_fract_y
_atom_site_fract_z
_atom_site_U_iso_or_equiv
_atom_site_adp_type
_atom_site_occupancy
_atom_site_calc_flag
_atom_site_refinement_flags_posn
_atom_site_refinement_flags_adp
Pd1 Pd 0.754110(13) 0.01256(3) 0.658972(11) 0.02809(11) Uani 1 d . .
O1 O 0.8034(2) 0.3471(4) 0.77584(15) 0.0668(10) Uani 1 d . U
O2 O 0.67094(18) -0.3145(3) 0.73308(15) 0.0596(9) Uani 1 d . .
O3 O 0.88754(17) 0.2704(4) 0.58505(15) 0.0642(10) Uani 1 d . .
O4 O 0.63951(16) -0.2575(3) 0.52368(14) 0.0530(8) Uani 1 d . .
C1 C 0.8108(2) -0.0176(4) 0.74645(16) 0.0332(8) Uani 1 d . .
C2 C 0.7706(2) 0.0000(4) 0.78801(16) 0.0355(9) Uani 1 d . .
C3 C 0.6946(2) 0.0357(4) 0.76300(17) 0.0360(9) Uani 1 d . .
C4 C 0.6738(2) 0.0531(4) 0.70157(17) 0.0349(9) Uani 1 d . .
C5 C 0.81668(19) -0.0851(4) 0.61212(16) 0.0334(9) Uani 1 d . .
C6 C 0.8019(2) -0.0531(4) 0.55187(17) 0.0352(9) Uani 1 d . .
C7 C 0.7459(2) 0.0481(4) 0.53177(15) 0.0327(8) Uani 1 d . .
C8 C 0.71324(19) 0.0936(4) 0.57503(15) 0.0321(8) Uani 1 d . .
C9 C 0.8919(2) -0.0472(5) 0.76984(19) 0.0481(11) Uani 1 d . U
H9A H 0.9022 -0.0682 0.8123 0.058 Uiso 1 calc R .
H9B H 0.9032 -0.1277 0.7497 0.058 Uiso 1 calc R .
C10 C 0.9402(3) 0.0602(8) 0.7623(4) 0.109(2) Uani 1 d . U
H10A H 0.9266 0.0896 0.7211 0.163 Uiso 1 calc GR .
H10B H 0.9904 0.0279 0.7727 0.163 Uiso 1 calc GR .
H10C H 0.9361 0.1350 0.7879 0.163 Uiso 1 calc GR .
C11 C 0.8019(2) -0.0118(5) 0.85466(17) 0.0460(11) Uani 1 d . .
H11A H 0.8518 0.0250 0.8655 0.055 Uiso 1 calc R .
H11B H 0.7722 0.0431 0.8743 0.055 Uiso 1 calc R .
C12 C 0.8044(3) -0.1535(6) 0.8775(2) 0.0701(16) Uani 1 d . .
H12A H 0.8358 -0.2075 0.8599 0.105 Uiso 1 calc GR .
H12B H 0.7552 -0.1909 0.8670 0.105 Uiso 1 calc GR .
H12C H 0.8236 -0.1534 0.9205 0.105 Uiso 1 calc GR .
C13 C 0.6438(2) 0.0490(5) 0.80257(19) 0.0481(11) Uani 1 d . .
H13A H 0.5952 0.0161 0.7809 0.058 Uiso 1 calc R .
H13B H 0.6618 -0.0091 0.8373 0.058 Uiso 1 calc R .
C14 C 0.6359(3) 0.1889(6) 0.8237(2) 0.0688(15) Uani 1 d . .
H14A H 0.6157 0.2466 0.7898 0.103 Uiso 1 calc GR .
H14B H 0.6837 0.2226 0.8455 0.103 Uiso 1 calc GR .
H14C H 0.6034 0.1881 0.8496 0.103 Uiso 1 calc GR .
C15 C 0.5950(2) 0.0874(5) 0.67253(19) 0.0493(11) Uani 1 d . .
H15A H 0.5728 0.1235 0.7028 0.059 Uiso 1 calc R .
H15B H 0.5934 0.1581 0.6430 0.059 Uiso 1 calc R .
C16 C 0.5508(3) -0.0282(7) 0.6430(3) 0.086(2) Uani 1 d . .
H16A H 0.5718 -0.0637 0.6125 0.130 Uiso 1 calc GR .
H16B H 0.5009 0.0011 0.6250 0.130 Uiso 1 calc GR .
H16C H 0.5507 -0.0977 0.6722 0.130 Uiso 1 calc GR .
C17 C 0.8725(2) -0.1946(5) 0.6353(2) 0.0491(11) Uani 1 d . U
H17A H 0.9051 -0.2016 0.6090 0.059 Uiso 1 calc R .
H17B H 0.9025 -0.1691 0.6749 0.059 Uiso 1 calc R .
C18 C 0.8399(4) -0.3253(7) 0.6391(4) 0.113(2) Uani 1 d . U
H18A H 0.8059 -0.3471 0.6011 0.170 Uiso 1 calc GR .
H18B H 0.8138 -0.3231 0.6697 0.170 Uiso 1 calc GR .
H18C H 0.8782 -0.3930 0.6490 0.170 Uiso 1 calc GR .
C19 C 0.8404(2) -0.1149(5) 0.50995(18) 0.0475(11) Uani 1 d . .
H19A H 0.8077 -0.1119 0.4696 0.057 Uiso 1 calc R .
H19B H 0.8504 -0.2097 0.5206 0.057 Uiso 1 calc R .
C20 C 0.9121(3) -0.0461(7) 0.5100(2) 0.0713(16) Uani 1 d . .
H20A H 0.9345 -0.0920 0.4826 0.107 Uiso 1 calc GR .
H20B H 0.9450 -0.0491 0.5498 0.107 Uiso 1 calc GR .
H20C H 0.9025 0.0468 0.4977 0.107 Uiso 1 calc GR .
C21 C 0.6610(3) 0.0171(5) 0.42911(19) 0.0617(14) Uani 1 d . .
H21A H 0.6500 0.0519 0.3889 0.093 Uiso 1 calc GR .
H21B H 0.6186 0.0283 0.4446 0.093 Uiso 1 calc GR .
H21C H 0.6732 -0.0777 0.4289 0.093 Uiso 1 calc GR .
C22 C 0.7254(2) 0.0929(5) 0.46791(16) 0.0418(10) Uani 1 d . .
H22A H 0.7678 0.0813 0.4518 0.050 Uiso 1 calc R .
H22B H 0.7134 0.1890 0.4663 0.050 Uiso 1 calc R .
C23 C 0.6555(2) 0.2025(5) 0.55817(18) 0.0463(11) Uani 1 d . .
H23A H 0.6474 0.2232 0.5158 0.056 Uiso 1 calc R .
H23B H 0.6093 0.1679 0.5638 0.056 Uiso 1 calc R .
C24 C 0.6746(3) 0.3292(5) 0.5929(2) 0.0635(14) Uani 1 d . .
H24A H 0.6350 0.3935 0.5800 0.095 Uiso 1 calc GR .
H24B H 0.7193 0.3664 0.5865 0.095 Uiso 1 calc GR .
H24C H 0.6820 0.3102 0.6349 0.095 Uiso 1 calc GR .
C25 C 0.8410(4) 0.4375(7) 0.7475(3) 0.094(2) Uani 1 d . U
H25A H 0.8755 0.3882 0.7306 0.113 Uiso 1 calc R .
H25B H 0.8060 0.4846 0.7152 0.113 Uiso 1 calc R .
C26 C 0.8785(5) 0.5294(10) 0.7896(4) 0.136(3) Uani 1 d . U
H26A H 0.8512 0.6141 0.7865 0.163 Uiso 1 calc R .
H26B H 0.9271 0.5481 0.7840 0.163 Uiso 1 calc R .
C27 C 0.8851(5) 0.4678(9) 0.8464(4) 0.130(3) Uani 1 d . U
H27A H 0.8800 0.5353 0.8757 0.156 Uiso 1 calc R .
H27B H 0.9329 0.4237 0.8607 0.156 Uiso 1 calc R .
C28 C 0.8263(4) 0.3698(8) 0.8371(3) 0.100(2) Uani 1 d . U
H28A H 0.8440 0.2862 0.8583 0.120 Uiso 1 calc R .
H28B H 0.7857 0.4047 0.8515 0.120 Uiso 1 calc R .
C29 C 0.6331(4) -0.3402(7) 0.7764(3) 0.0874(19) Uani 1 d . U
H29A H 0.6141 -0.2559 0.7882 0.105 Uiso 1 calc R .
H29B H 0.6663 -0.3806 0.8117 0.105 Uiso 1 calc R .
C30 C 0.5745(3) -0.4290(8) 0.7519(3) 0.0904(19) Uani 1 d . U
H30A H 0.5274 -0.3838 0.7482 0.108 Uiso 1 calc R .
H30B H 0.5771 -0.5077 0.7776 0.108 Uiso 1 calc R .
C31 C 0.5811(4) -0.4700(8) 0.6933(3) 0.106(2) Uani 1 d . U
H31A H 0.5865 -0.5679 0.6916 0.127 Uiso 1 calc R .
H31B H 0.5374 -0.4430 0.6622 0.127 Uiso 1 calc R .
C32 C 0.6449(4) -0.4038(7) 0.6852(3) 0.0879(19) Uani 1 d . U
H32A H 0.6828 -0.4702 0.6841 0.105 Uiso 1 calc R .
H32B H 0.6327 -0.3542 0.6476 0.105 Uiso 1 calc R .
C33 C 0.5626(3) -0.2521(6) 0.5021(3) 0.0727(16) Uani 1 d . .
H33A H 0.5463 -0.1595 0.4919 0.087 Uiso 1 calc R .
H33B H 0.5392 -0.2856 0.5321 0.087 Uiso 1 calc R .
C34 C 0.5443(4) -0.3365(9) 0.4500(4) 0.118(3) Uani 1 d . U
H34A H 0.5007 -0.3903 0.4495 0.142 Uiso 1 calc R .
H34B H 0.5332 -0.2805 0.4141 0.142 Uiso 1 calc R .
C35 C 0.6020(4) -0.4192(8) 0.4506(3) 0.100(2) Uani 1 d . U
H35A H 0.6092 -0.4268 0.4106 0.121 Uiso 1 calc R .
H35B H 0.5934 -0.5092 0.4644 0.121 Uiso 1 calc R .
C36 C 0.6668(3) -0.3568(5) 0.4918(3) 0.0664(14) Uani 1 d . .
H36A H 0.6951 -0.4243 0.5191 0.080 Uiso 1 calc R .
H36B H 0.6986 -0.3159 0.4696 0.080 Uiso 1 calc R .
C37 C 0.9602(3) 0.3004(7) 0.6108(3) 0.0840(18) Uani 1 d . U
H37A H 0.9904 0.2193 0.6138 0.101 Uiso 1 calc R .
H37B H 0.9664 0.3372 0.6508 0.101 Uiso 1 calc R .
C38 C 0.9815(4) 0.3993(9) 0.5726(3) 0.114(2) Uani 1 d . U
H38A H 0.9957 0.4836 0.5943 0.137 Uiso 1 calc R .
H38B H 1.0235 0.3662 0.5595 0.137 Uiso 1 calc R .
C39 C 0.9215(4) 0.4208(9) 0.5233(4) 0.121(3) Uani 1 d . U
H39A H 0.9323 0.3871 0.4871 0.145 Uiso 1 calc R .
H39B H 0.9106 0.5171 0.5183 0.145 Uiso 1 calc R .
C40 C 0.8614(3) 0.3515(7) 0.5338(3) 0.0856(19) Uani 1 d . U
H40A H 0.8383 0.2951 0.4995 0.103 Uiso 1 calc R .
H40B H 0.8249 0.4155 0.5402 0.103 Uiso 1 calc R .
Li1 Li 0.7663(4) 0.1837(7) 0.7388(3) 0.0421(16) Uani 1 d . .
Li2 Li 0.7164(4) -0.1493(8) 0.7246(3) 0.0435(17) Uani 1 d . .
Li3 Li 0.8305(4) 0.1303(7) 0.6040(3) 0.0438(17) Uani 1 d . .
Li4 Li 0.7008(4) -0.1239(7) 0.5687(3) 0.0400(16) Uani 1 d . .

loop_
_atom_site_aniso_label
_atom_site_aniso_U_11
_atom_site_aniso_U_22
_atom_site_aniso_U_33
_atom_site_aniso_U_23
_atom_site_aniso_U_13
_atom_site_aniso_U_12
Pd1 0.02717(16) 0.03729(19) 0.01926(15) 0.00185(12) 0.00521(11) -0.00046(11)
O1 0.094(3) 0.057(2) 0.050(2) -0.0128(17) 0.0207(19) -0.0282(19)
O2 0.078(2) 0.050(2) 0.059(2) -0.0071(17) 0.0319(18) -0.0230(17)
O3 0.0528(19) 0.073(2) 0.060(2) 0.0169(18) 0.0031(16) -0.0294(17)
O4 0.0482(17) 0.055(2) 0.055(2) -0.0171(16) 0.0119(15) -0.0125(14)
C1 0.0321(19) 0.042(2) 0.0250(19) 0.0022(16) 0.0057(15) 0.0014(16)
C2 0.043(2) 0.039(2) 0.0227(19) 0.0023(17) 0.0060(16) -0.0050(17)
C3 0.041(2) 0.040(2) 0.029(2) -0.0017(17) 0.0134(16) -0.0031(17)
C4 0.0321(19) 0.041(2) 0.031(2) -0.0016(17) 0.0075(16) 0.0020(16)
C5 0.0296(19) 0.041(2) 0.030(2) 0.0020(17) 0.0096(15) -0.0010(16)
C6 0.0323(19) 0.044(2) 0.031(2) -0.0041(18) 0.0118(16) -0.0071(17)
C7 0.037(2) 0.040(2) 0.0197(18) 0.0004(16) 0.0051(15) -0.0086(16)
C8 0.0340(19) 0.038(2) 0.0226(19) -0.0004(16) 0.0044(15) -0.0028(16)
C9 0.040(2) 0.067(3) 0.034(2) 0.004(2) 0.0039(17) 0.0089(19)
C10 0.048(3) 0.124(5) 0.141(5) 0.042(4) 0.002(3) -0.017(3)
C11 0.051(2) 0.060(3) 0.024(2) 0.0029(19) 0.0048(18) -0.003(2)
C12 0.084(4) 0.077(4) 0.041(3) 0.019(3) 0.002(3) -0.013(3)
C13 0.054(3) 0.062(3) 0.035(2) -0.003(2) 0.023(2) 0.000(2)
C14 0.073(3) 0.075(4) 0.069(4) -0.023(3) 0.038(3) 0.001(3)
C15 0.038(2) 0.076(3) 0.037(2) 0.007(2) 0.0135(18) 0.008(2)
C16 0.032(2) 0.129(6) 0.086(4) -0.038(4) -0.004(3) -0.001(3)
C17 0.049(2) 0.059(3) 0.040(2) -0.001(2) 0.0125(19) 0.017(2)
C18 0.094(4) 0.087(4) 0.166(6) 0.048(4) 0.048(4) 0.031(3)
C19 0.053(3) 0.060(3) 0.034(2) -0.004(2) 0.0196(19) 0.000(2)
C20 0.060(3) 0.109(5) 0.058(3) 0.000(3) 0.038(3) -0.001(3)
C21 0.075(3) 0.074(4) 0.025(2) 0.005(2) -0.006(2) -0.020(3)
C22 0.051(2) 0.049(3) 0.024(2) 0.0037(18) 0.0082(18) -0.0071(19)
C23 0.051(2) 0.053(3) 0.032(2) 0.008(2) 0.0058(19) 0.013(2)
C24 0.065(3) 0.047(3) 0.078(4) 0.002(3) 0.017(3) 0.011(2)
C25 0.118(4) 0.079(4) 0.086(4) -0.003(3) 0.029(3) -0.031(3)
C26 0.144(5) 0.136(5) 0.131(5) -0.016(4) 0.043(4) -0.065(4)
C27 0.138(5) 0.129(5) 0.110(5) -0.011(4) 0.007(4) -0.034(4)
C28 0.127(4) 0.102(4) 0.074(4) -0.020(3) 0.032(3) -0.030(3)
C29 0.108(4) 0.095(4) 0.071(3) -0.005(3) 0.045(3) -0.035(3)
C30 0.081(3) 0.110(4) 0.088(4) -0.006(3) 0.038(3) -0.029(3)
C31 0.102(4) 0.120(4) 0.100(4) -0.023(4) 0.036(3) -0.039(3)
C32 0.102(4) 0.084(4) 0.088(4) -0.025(3) 0.044(3) -0.031(3)
C33 0.048(3) 0.090(4) 0.076(4) -0.034(3) 0.010(3) -0.010(3)
C34 0.102(4) 0.120(4) 0.118(4) -0.042(4) 0.002(3) 0.002(3)
C35 0.101(4) 0.107(4) 0.094(4) -0.045(3) 0.027(3) -0.003(3)
C36 0.061(3) 0.059(3) 0.083(4) -0.013(3) 0.028(3) -0.004(3)
C37 0.069(3) 0.094(4) 0.077(3) 0.021(3) -0.001(3) -0.034(3)
C38 0.090(4) 0.141(5) 0.102(4) 0.039(4) 0.011(3) -0.045(3)
C39 0.105(4) 0.137(5) 0.112(4) 0.045(4) 0.015(3) -0.034(4)
C40 0.075(3) 0.084(4) 0.089(4) 0.028(3) 0.006(3) -0.023(3)
Li1 0.055(4) 0.037(4) 0.036(4) 0.002(3) 0.014(3) -0.003(3)
Li2 0.052(4) 0.047(4) 0.033(4) 0.003(3) 0.015(3) -0.004(3)
Li3 0.047(4) 0.046(4) 0.036(4) 0.006(3) 0.007(3) -0.012(3)
Li4 0.040(4) 0.044(4) 0.037(4) -0.006(3) 0.013(3) -0.008(3)

loop_
_atom_type_symbol
_atom_type_description
_atom_type_scat_dispersion_real
_atom_type_scat_dispersion_imag
_atom_type_scat_source
C C 0.0033 0.0016 'International Tables Vol C Tables 4.2.6.8 and 6.1.1.4'
H H 0.0000 0.0000 'International Tables Vol C Tables 4.2.6.8 and 6.1.1.4'
O O 0.0106 0.0060 'International Tables Vol C Tables 4.2.6.8 and 6.1.1.4'
Pd Pd -0.9988 1.0072 'International Tables Vol C Tables 4.2.6.8 and 6.1.1.4'
Li Li -0.0003 0.0001 'International Tables Vol C Tables 4.2.6.8 and 6.1.1.4'

loop_
_geom_angle_atom_site_label_1
_geom_angle_atom_site_label_2
_geom_angle_atom_site_label_3
_geom_angle
C1 Pd1 C4 78.91(14)
C1 Pd1 C8 163.78(15)
C1 Pd1 Li1 55.80(19)
C1 Pd1 Li2 56.47(19)
C1 Pd1 Li3 111.19(19)
C1 Pd1 Li4 138.4(2)
C4 Pd1 C8 104.01(15)
C4 Pd1 Li1 55.91(19)
C4 Pd1 Li2 57.0(2)
C4 Pd1 Li3 139.9(2)
C4 Pd1 Li4 109.28(18)
C5 Pd1 C1 103.66(14)
C5 Pd1 C4 161.74(16)
C5 Pd1 C8 78.69(15)
C5 Pd1 Li1 140.30(19)
C5 Pd1 Li2 109.0(2)
C5 Pd1 Li3 56.5(2)
C5 Pd1 Li4 56.78(18)
C8 Pd1 Li1 112.28(19)
C8 Pd1 Li2 138.47(19)
C8 Pd1 Li3 56.37(19)
C8 Pd1 Li4 56.2(2)
Li2 Pd1 Li1 88.1(2)
Li2 Pd1 Li3 160.5(2)
Li2 Pd1 Li4 92.9(2)
Li3 Pd1 Li1 96.6(2)
Li3 Pd1 Li4 88.9(2)
Li4 Pd1 Li1 160.9(2)
C25 O1 Li1 120.3(4)
C28 O1 C25 108.5(4)
C28 O1 Li1 125.8(4)
C29 O2 C32 108.5(4)
C29 O2 Li2 124.4(4)
C32 O2 Li2 122.5(4)
C37 O3 C40 109.1(4)
C37 O3 Li3 128.7(4)
C40 O3 Li3 121.7(3)
C33 O4 C36 109.0(4)
C33 O4 Li4 126.5(4)
C36 O4 Li4 121.9(3)
Pd1 C1 Li1 72.2(2)
Pd1 C1 Li2 71.0(2)
C2 C1 Pd1 115.7(3)
C2 C1 C9 117.5(3)
C2 C1 Li1 70.6(3)
C2 C1 Li2 70.8(3)
C9 C1 Pd1 126.6(3)
C9 C1 Li1 123.1(3)
C9 C1 Li2 131.4(4)
Li1 C1 Li2 105.2(3)
C1 C2 C3 114.8(3)
C1 C2 C11 124.6(4)
C1 C2 Li1 71.7(3)
C1 C2 Li2 71.6(3)
C3 C2 C11 120.6(3)
C3 C2 Li1 71.5(3)
C3 C2 Li2 69.6(3)
C11 C2 Li1 124.3(3)
C11 C2 Li2 129.6(3)
Li1 C2 Li2 106.0(3)
C2 C3 C13 120.2(3)
C2 C3 Li1 69.4(3)
C2 C3 Li2 71.0(3)
C4 C3 C2 115.1(3)
C4 C3 C13 124.7(4)
C4 C3 Li1 70.9(3)
C4 C3 Li2 73.0(3)
C13 C3 Li1 130.1(4)
C13 C3 Li2 124.1(4)
Li2 C3 Li1 105.7(3)
Pd1 C4 Li1 72.0(2)
Pd1 C4 Li2 70.6(2)
C3 C4 Pd1 115.4(3)
C3 C4 C15 117.8(3)
C3 C4 Li1 71.7(3)
C3 C4 Li2 69.4(3)
C15 C4 Pd1 126.6(3)
C15 C4 Li1 130.0(4)
C15 C4 Li2 125.3(4)
Li1 C4 Li2 104.4(3)
Pd1 C5 Li3 71.4(2)
Pd1 C5 Li4 71.5(2)
C6 C5 Pd1 116.0(3)
C6 C5 C17 117.2(3)
C6 C5 Li3 71.5(3)
C6 C5 Li4 70.5(3)
C17 C5 Pd1 126.6(3)
C17 C5 Li3 130.7(3)
C17 C5 Li4 123.8(3)
Li3 C5 Li4 105.2(3)
C5 C6 C7 114.8(3)
C5 C6 C19 124.2(4)
C5 C6 Li3 71.1(3)
C5 C6 Li4 72.2(3)
C7 C6 C19 121.0(3)
C7 C6 Li3 69.5(3)
C7 C6 Li4 71.3(3)
C19 C6 Li3 128.0(3)
C19 C6 Li4 126.2(3)
Li4 C6 Li3 105.7(3)
C6 C7 C22 120.1(3)
C6 C7 Li3 71.5(3)
C6 C7 Li4 69.9(3)
C8 C7 C6 114.8(3)
C8 C7 C22 125.1(4)
C8 C7 Li3 72.0(3)
C8 C7 Li4 71.0(3)
C22 C7 Li3 127.2(3)
C22 C7 Li4 126.6(3)
Li3 C7 Li4 106.0(3)
Pd1 C8 Li3 71.2(2)
Pd1 C8 Li4 71.6(2)
C7 C8 Pd1 115.7(3)
C7 C8 C23 118.2(3)
C7 C8 Li3 70.5(3)
C7 C8 Li4 71.8(3)
C23 C8 Pd1 125.9(3)
C23 C8 Li3 124.5(3)
C23 C8 Li4 129.5(3)
Li3 C8 Li4 105.7(3)
C1 C9 H9A 108.5
C1 C9 H9B 108.5
H9A C9 H9B 107.5
C10 C9 C1 115.2(4)
C10 C9 H9A 108.5
C10 C9 H9B 108.5
C9 C10 H10A 109.5
C9 C10 H10B 109.5
C9 C10 H10C 109.5
H10A C10 H10B 109.5
H10A C10 H10C 109.5
H10B C10 H10C 109.5
C2 C11 H11A 108.8
C2 C11 H11B 108.8
H11A C11 H11B 107.7
C12 C11 C2 113.8(4)
C12 C11 H11A 108.8
C12 C11 H11B 108.8
C11 C12 H12A 109.5
C11 C12 H12B 109.5
C11 C12 H12C 109.5
H12A C12 H12B 109.5
H12A C12 H12C 109.5
H12B C12 H12C 109.5
C3 C13 H13A 108.6
C3 C13 H13B 108.6
H13A C13 H13B 107.5
C14 C13 C3 114.8(4)
C14 C13 H13A 108.6
C14 C13 H13B 108.6
C13 C14 H14A 109.5
C13 C14 H14B 109.5
C13 C14 H14C 109.5
H14A C14 H14B 109.5
H14A C14 H14C 109.5
H14B C14 H14C 109.5
C4 C15 H15A 108.8
C4 C15 H15B 108.8
H15A C15 H15B 107.7
C16 C15 C4 113.8(4)
C16 C15 H15A 108.8
C16 C15 H15B 108.8
C15 C16 H16A 109.5
C15 C16 H16B 109.5
C15 C16 H16C 109.5
H16A C16 H16B 109.5
H16A C16 H16C 109.5
H16B C16 H16C 109.5
C5 C17 H17A 108.9
C5 C17 H17B 108.9
H17A C17 H17B 107.7
C18 C17 C5 113.5(4)
C18 C17 H17A 108.9
C18 C17 H17B 108.9
C17 C18 H18A 109.5
C17 C18 H18B 109.5
C17 C18 H18C 109.5
H18A C18 H18B 109.5
H18A C18 H18C 109.5
H18B C18 H18C 109.5
C6 C19 H19A 108.8
C6 C19 H19B 108.8
C6 C19 C20 113.8(4)
H19A C19 H19B 107.7
C20 C19 H19A 108.8
C20 C19 H19B 108.8
C19 C20 H20A 109.5
C19 C20 H20B 109.5
C19 C20 H20C 109.5
H20A C20 H20B 109.5
H20A C20 H20C 109.5
H20B C20 H20C 109.5
H21A C21 H21B 109.5
H21A C21 H21C 109.5
H21B C21 H21C 109.5
C22 C21 H21A 109.5
C22 C21 H21B 109.5
C22 C21 H21C 109.5
C7 C22 C21 113.6(3)
C7 C22 H22A 108.8
C7 C22 H22B 108.8
C21 C22 H22A 108.8
C21 C22 H22B 108.8
H22A C22 H22B 107.7
C8 C23 H23A 108.7
C8 C23 H23B 108.7
H23A C23 H23B 107.6
C24 C23 C8 114.2(4)
C24 C23 H23A 108.7
C24 C23 H23B 108.7
C23 C24 H24A 109.5
C23 C24 H24B 109.5
C23 C24 H24C 109.5
H24A C24 H24B 109.5
H24A C24 H24C 109.5
H24B C24 H24C 109.5
O1 C25 H25A 110.0
O1 C25 H25B 110.0
H25A C25 H25B 108.4
C26 C25 O1 108.3(6)
C26 C25 H25A 110.0
C26 C25 H25B 110.0
C25 C26 H26A 110.6
C25 C26 H26B 110.6
C25 C26 C27 105.9(7)
H26A C26 H26B 108.7
C27 C26 H26A 110.6
C27 C26 H26B 110.6
C26 C27 H27A 110.6
C26 C27 H27B 110.6
C26 C27 C28 105.9(7)
H27A C27 H27B 108.7
C28 C27 H27A 110.6
C28 C27 H27B 110.6
O1 C28 C27 106.2(6)
O1 C28 H28A 110.5
O1 C28 H28B 110.5
C27 C28 H28A 110.5
C27 C28 H28B 110.5
H28A C28 H28B 108.7
O2 C29 H29A 110.0
O2 C29 H29B 110.0
O2 C29 C30 108.5(5)
H29A C29 H29B 108.4
C30 C29 H29A 110.0
C30 C29 H29B 110.0
C29 C30 H30A 110.2
C29 C30 H30B 110.2
C29 C30 C31 107.4(5)
H30A C30 H30B 108.5
C31 C30 H30A 110.2
C31 C30 H30B 110.2
C30 C31 H31A 110.5
C30 C31 H31B 110.5
H31A C31 H31B 108.7
C32 C31 C30 106.2(6)
C32 C31 H31A 110.5
C32 C31 H31B 110.5
O2 C32 C31 108.3(5)
O2 C32 H32A 110.0
O2 C32 H32B 110.0
C31 C32 H32A 110.0
C31 C32 H32B 110.0
H32A C32 H32B 108.4
O4 C33 H33A 110.6
O4 C33 H33B 110.6
O4 C33 C34 105.8(5)
H33A C33 H33B 108.7
C34 C33 H33A 110.6
C34 C33 H33B 110.6
C33 C34 H34A 109.8
C33 C34 H34B 109.8
H34A C34 H34B 108.3
C35 C34 C33 109.3(6)
C35 C34 H34A 109.8
C35 C34 H34B 109.8
C34 C35 H35A 110.5
C34 C35 H35B 110.5
C34 C35 C36 106.0(6)
H35A C35 H35B 108.7
C36 C35 H35A 110.5
C36 C35 H35B 110.5
O4 C36 C35 106.3(4)
O4 C36 H36A 110.5
O4 C36 H36B 110.5
C35 C36 H36A 110.5
C35 C36 H36B 110.5
H36A C36 H36B 108.7
O3 C37 H37A 110.4
O3 C37 H37B 110.4
O3 C37 C38 106.7(5)
H37A C37 H37B 108.6
C38 C37 H37A 110.4
C38 C37 H37B 110.4
C37 C38 H38A 110.1
C37 C38 H38B 110.1
H38A C38 H38B 108.4
C39 C38 C37 108.0(6)
C39 C38 H38A 110.1
C39 C38 H38B 110.1
C38 C39 H39A 110.2
C38 C39 H39B 110.2
C38 C39 C40 107.4(6)
H39A C39 H39B 108.5
C40 C39 H39A 110.2
C40 C39 H39B 110.2
O3 C40 H40A 110.1
O3 C40 H40B 110.1
C39 C40 O3 108.1(5)
C39 C40 H40A 110.1
C39 C40 H40B 110.1
H40A C40 H40B 108.4
O1 Li1 Pd1 151.8(4)
O1 Li1 C1 132.1(4)
O1 Li1 C2 122.1(4)
O1 Li1 C3 130.2(4)
O1 Li1 C4 149.6(4)
C1 Li1 Pd1 52.02(18)
C1 Li1 C3 66.9(3)
C1 Li1 C4 74.5(3)
C2 Li1 Pd1 78.5(2)
C2 Li1 C1 37.73(19)
C2 Li1 C3 39.08(19)
C2 Li1 C4 67.5(2)
C3 Li1 Pd1 78.0(2)
C4 Li1 Pd1 52.11(18)
C4 Li1 C3 37.41(18)
O2 Li2 Pd1 148.4(4)
O2 Li2 C1 150.7(4)
O2 Li2 C2 132.4(4)
O2 Li2 C3 124.1(4)
O2 Li2 C4 132.8(4)
C1 Li2 Pd1 52.51(18)
C1 Li2 C4 74.2(3)
C2 Li2 Pd1 79.2(2)
C2 Li2 C1 37.64(19)
C2 Li2 C4 67.1(3)
C3 Li2 Pd1 79.5(3)
C3 Li2 C1 67.6(3)
C3 Li2 C2 39.4(2)
C3 Li2 C4 37.63(19)
C4 Li2 Pd1 52.48(18)
O3 Li3 Pd1 157.4(4)
O3 Li3 C5 147.1(4)
O3 Li3 C6 124.1(4)
O3 Li3 C7 116.8(4)
O3 Li3 C8 130.7(4)
C5 Li3 Pd1 52.11(17)
C5 Li3 C6 37.40(18)
C6 Li3 Pd1 78.4(2)
C7 Li3 Pd1 79.0(2)
C7 Li3 C5 67.2(2)
C7 Li3 C6 39.00(19)
C7 Li3 C8 37.54(18)
C8 Li3 Pd1 52.45(18)
C8 Li3 C5 74.0(3)
C8 Li3 C6 66.7(2)
O4 Li4 Pd1 155.1(4)
O4 Li4 C5 140.5(4)
O4 Li4 C6 124.7(4)
O4 Li4 C7 125.3(4)
O4 Li4 C8 141.0(4)
C5 Li4 Pd1 51.73(17)
C6 Li4 Pd1 78.3(2)
C6 Li4 C5 37.31(17)
C6 Li4 C7 38.77(19)
C6 Li4 C8 66.8(2)
C7 Li4 Pd1 78.1(2)
C7 Li4 C5 66.3(2)
C8 Li4 Pd1 52.19(17)
C8 Li4 C5 73.5(2)
C8 Li4 C7 37.19(18)

loop_
_geom_bond_atom_site_label_1
_geom_bond_atom_site_label_2
_geom_bond_distance
Pd1 C1 2.080(4)
Pd1 C4 2.085(4)
Pd1 C5 2.077(4)
Pd1 C8 2.089(4)
Pd1 Li1 2.512(7)
Pd1 Li2 2.479(7)
Pd1 Li3 2.494(7)
Pd1 Li4 2.508(7)
O1 C25 1.428(7)
O1 C28 1.410(7)
O1 Li1 1.906(8)
O2 C29 1.422(6)
O2 C32 1.423(6)
O2 Li2 1.908(8)
O3 C37 1.392(6)
O3 C40 1.431(6)
O3 Li3 1.904(7)
O4 C33 1.422(5)
O4 C36 1.428(6)
O4 Li4 1.907(7)
C1 C2 1.407(5)
C1 C9 1.528(5)
C1 Li1 2.183(8)
C1 Li2 2.185(8)
C2 C3 1.461(5)
C2 C11 1.529(5)
C2 Li1 2.169(8)
C2 Li2 2.175(8)
C3 C4 1.406(5)
C3 C13 1.519(5)
C3 Li1 2.197(8)
C3 Li2 2.156(8)
C4 C15 1.518(5)
C4 Li1 2.188(8)
C4 Li2 2.203(8)
C5 C6 1.409(5)
C5 C17 1.529(6)
C5 Li3 2.194(8)
C5 Li4 2.213(7)
C6 C7 1.461(6)
C6 C19 1.513(5)
C6 Li3 2.201(8)
C6 Li4 2.191(7)
C7 C8 1.406(5)
C7 C22 1.519(5)
C7 Li3 2.174(8)
C7 Li4 2.209(8)
C8 C23 1.529(5)
C8 Li3 2.193(8)
C8 Li4 2.198(8)
C9 H9A 0.9900
C9 H9B 0.9900
C9 C10 1.462(8)
C10 H10A 0.9800
C10 H10B 0.9800
C10 H10C 0.9800
C11 H11A 0.9900
C11 H11B 0.9900
C11 C12 1.519(7)
C12 H12A 0.9800
C12 H12B 0.9800
C12 H12C 0.9800
C13 H13A 0.9900
C13 H13B 0.9900
C13 C14 1.511(7)
C14 H14A 0.9800
C14 H14B 0.9800
C14 H14C 0.9800
C15 H15A 0.9900
C15 H15B 0.9900
C15 C16 1.494(7)
C16 H16A 0.9800
C16 H16B 0.9800
C16 H16C 0.9800
C17 H17A 0.9900
C17 H17B 0.9900
C17 C18 1.466(8)
C18 H18A 0.9800
C18 H18B 0.9800
C18 H18C 0.9800
C19 H19A 0.9900
C19 H19B 0.9900
C19 C20 1.533(7)
C20 H20A 0.9800
C20 H20B 0.9800
C20 H20C 0.9800
C21 H21A 0.9800
C21 H21B 0.9800
C21 H21C 0.9800
C21 C22 1.526(6)
C22 H22A 0.9900
C22 H22B 0.9900
C23 H23A 0.9900
C23 H23B 0.9900
C23 C24 1.504(7)
C24 H24A 0.9800
C24 H24B 0.9800
C24 H24C 0.9800
C25 H25A 0.9900
C25 H25B 0.9900
C25 C26 1.405(10)
C26 H26A 0.9900
C26 H26B 0.9900
C26 C27 1.448(11)
C27 H27A 0.9900
C27 H27B 0.9900
C27 C28 1.465(10)
C28 H28A 0.9900
C28 H28B 0.9900
C29 H29A 0.9900
C29 H29B 0.9900
C29 C30 1.427(8)
C30 H30A 0.9900
C30 H30B 0.9900
C30 C31 1.478(9)
C31 H31A 0.9900
C31 H31B 0.9900
C31 C32 1.447(8)
C32 H32A 0.9900
C32 H32B 0.9900
C33 H33A 0.9900
C33 H33B 0.9900
C33 C34 1.457(8)
C34 H34A 0.9900
C34 H34B 0.9900
C34 C35 1.378(9)
C35 H35A 0.9900
C35 H35B 0.9900
C35 C36 1.493(8)
C36 H36A 0.9900
C36 H36B 0.9900
C37 H37A 0.9900
C37 H37B 0.9900
C37 C38 1.469(8)
C38 H38A 0.9900
C38 H38B 0.9900
C38 C39 1.415(9)
C39 H39A 0.9900
C39 H39B 0.9900
C39 C40 1.419(8)
C40 H40A 0.9900
C40 H40B 0.9900

loop_
_geom_torsion_atom_site_label_1
_geom_torsion_atom_site_label_2
_geom_torsion_atom_site_label_3
_geom_torsion_atom_site_label_4
_geom_torsion
Pd1 C1 C2 C3 0.6(5)
Pd1 C1 C2 C11 -177.5(3)
Pd1 C1 C2 Li1 -58.0(3)
Pd1 C1 C2 Li2 56.6(3)
Pd1 C1 C9 C10 65.4(6)
Pd1 C1 Li1 O1 -143.3(5)
Pd1 C1 Li1 C2 126.6(3)
Pd1 C1 Li1 C3 92.6(2)
Pd1 C1 Li1 C4 53.67(17)
Pd1 C1 Li2 O2 145.8(8)
Pd1 C1 Li2 C2 -127.3(3)
Pd1 C1 Li2 C3 -93.8(2)
Pd1 C1 Li2 C4 -54.52(16)
Pd1 C4 C15 C16 72.7(5)
Pd1 C4 Li1 O1 151.7(8)
Pd1 C4 Li1 C1 -53.57(17)
Pd1 C4 Li1 C2 -92.9(2)
Pd1 C4 Li1 C3 -125.7(3)
Pd1 C4 Li2 O2 -138.8(5)
Pd1 C4 Li2 C1 54.56(16)
Pd1 C4 Li2 C2 93.9(2)
Pd1 C4 Li2 C3 128.2(3)
Pd1 C5 C6 C7 1.9(4)
Pd1 C5 C6 C19 -178.9(3)
Pd1 C5 C6 Li3 57.5(3)
Pd1 C5 C6 Li4 -56.8(3)
Pd1 C5 C17 C18 77.3(6)
Pd1 C5 Li3 O3 161.8(7)
Pd1 C5 Li3 C6 -126.9(3)
Pd1 C5 Li3 C7 -93.8(2)
Pd1 C5 Li3 C8 -54.53(17)
Pd1 C5 Li4 O4 -149.3(6)
Pd1 C5 Li4 C6 127.5(3)
Pd1 C5 Li4 C7 93.4(2)
Pd1 C5 Li4 C8 54.46(16)
Pd1 C8 C23 C24 57.0(5)
Pd1 C8 Li3 O3 -151.0(6)
Pd1 C8 Li3 C5 54.17(16)
Pd1 C8 Li3 C6 93.2(2)
Pd1 C8 Li3 C7 127.4(3)
Pd1 C8 Li4 O4 150.0(6)
Pd1 C8 Li4 C5 -53.97(16)
Pd1 C8 Li4 C6 -93.10(19)
Pd1 C8 Li4 C7 -126.2(3)
O1 C25 C26 C27 20.0(11)
O2 C29 C30 C31 5.7(9)
O3 C37 C38 C39 -2.8(10)
O4 C33 C34 C35 17.8(9)
C1 Pd1 C4 C3 -2.6(3)
C1 Pd1 C4 C15 -177.1(4)
C1 Pd1 C4 Li1 56.0(2)
C1 Pd1 C4 Li2 -57.0(2)
C1 Pd1 C5 C6 -164.2(3)
C1 Pd1 C5 C17 20.8(4)
C1 Pd1 C5 Li3 -106.6(2)
C1 Pd1 C5 Li4 139.6(2)
C1 Pd1 C8 C7 99.1(6)
C1 Pd1 C8 C23 -76.6(6)
C1 Pd1 C8 Li3 42.9(6)
C1 Pd1 C8 Li4 157.5(5)
C1 Pd1 Li1 O1 110.2(8)
C1 Pd1 Li1 C2 -30.06(18)
C1 Pd1 Li1 C3 -70.0(2)
C1 Pd1 Li1 C4 -100.3(2)
C1 Pd1 Li2 O2 -148.3(8)
C1 Pd1 Li2 C2 29.64(18)
C1 Pd1 Li2 C3 69.8(2)
C1 Pd1 Li2 C4 99.0(2)
C1 Pd1 Li3 O3 -61.1(10)
C1 Pd1 Li3 C5 92.7(2)
C1 Pd1 Li3 C6 122.4(2)
C1 Pd1 Li3 C7 162.21(19)
C1 Pd1 Li3 C8 -168.23(18)
C1 Pd1 Li4 O4 57.7(10)
C1 Pd1 Li4 C5 -71.8(3)
C1 Pd1 Li4 C6 -101.2(3)
C1 Pd1 Li4 C7 -140.8(2)
C1 Pd1 Li4 C8 -170.7(2)
C1 C2 C3 C4 -2.8(5)
C1 C2 C3 C13 176.1(4)
C1 C2 C3 Li1 -58.7(4)
C1 C2 C3 Li2 57.1(4)
C1 C2 C11 C12 -84.6(5)
C1 C2 Li1 Pd1 40.2(2)
C1 C2 Li1 O1 -118.9(5)
C1 C2 Li1 C3 125.2(3)
C1 C2 Li1 C4 93.7(3)
C1 C2 Li2 Pd1 -40.0(2)
C1 C2 Li2 O2 138.5(6)
C1 C2 Li2 C3 -126.5(3)
C1 C2 Li2 C4 -93.7(3)
C2 C1 C9 C10 -110.1(6)
C2 C1 Li1 Pd1 -126.6(3)
C2 C1 Li1 O1 90.1(5)
C2 C1 Li1 C3 -34.0(2)
C2 C1 Li1 C4 -73.0(3)
C2 C1 Li2 Pd1 127.3(3)
C2 C1 Li2 O2 -86.9(8)
C2 C1 Li2 C3 33.5(2)
C2 C1 Li2 C4 72.8(3)
C2 C3 C4 Pd1 3.7(5)
C2 C3 C4 C15 178.7(4)
C2 C3 C4 Li1 -55.1(4)
C2 C3 C4 Li2 58.8(4)
C2 C3 C13 C14 94.3(5)
C2 C3 Li1 Pd1 86.5(3)
C2 C3 Li1 O1 -93.6(5)
C2 C3 Li1 C1 32.9(2)
C2 C3 Li1 C4 127.5(4)
C2 C3 Li2 Pd1 -85.7(2)
C2 C3 Li2 O2 117.3(5)
C2 C3 Li2 C1 -32.0(2)
C2 C3 Li2 C4 -125.0(3)
C3 C2 C11 C12 97.4(5)
C3 C2 Li1 Pd1 -85.0(2)
C3 C2 Li1 O1 115.9(5)
C3 C2 Li1 C1 -125.2(3)
C3 C2 Li1 C4 -31.5(2)
C3 C2 Li2 Pd1 86.6(2)
C3 C2 Li2 O2 -94.9(5)
C3 C2 Li2 C1 126.5(3)
C3 C2 Li2 C4 32.9(2)
C3 C4 C15 C16 -101.7(5)
C3 C4 Li1 Pd1 125.7(3)
C3 C4 Li1 O1 -82.6(8)
C3 C4 Li1 C1 72.1(3)
C3 C4 Li1 C2 32.8(2)
C3 C4 Li2 Pd1 -128.2(3)
C3 C4 Li2 O2 92.9(5)
C3 C4 Li2 C1 -73.7(3)
C3 C4 Li2 C2 -34.4(2)
C4 Pd1 C1 C2 1.0(3)
C4 Pd1 C1 C9 -174.5(4)
C4 Pd1 C1 Li1 -56.1(2)
C4 Pd1 C1 Li2 57.5(2)
C4 Pd1 C5 C6 99.9(5)
C4 Pd1 C5 C17 -75.2(6)
C4 Pd1 C5 Li3 157.4(4)
C4 Pd1 C5 Li4 43.6(5)
C4 Pd1 C8 C7 -162.4(3)
C4 Pd1 C8 C23 21.9(4)
C4 Pd1 C8 Li3 141.4(3)
C4 Pd1 C8 Li4 -104.0(2)
C4 Pd1 Li1 O1 -149.5(9)
C4 Pd1 Li1 C1 100.3(2)
C4 Pd1 Li1 C2 70.3(2)
C4 Pd1 Li1 C3 30.31(19)
C4 Pd1 Li2 O2 112.8(8)
C4 Pd1 Li2 C1 -99.0(2)
C4 Pd1 Li2 C2 -69.3(2)
C4 Pd1 Li2 C3 -29.19(18)
C4 Pd1 Li3 O3 37.0(11)
C4 Pd1 Li3 C5 -169.2(2)
C4 Pd1 Li3 C6 -139.5(2)
C4 Pd1 Li3 C7 -99.7(3)
C4 Pd1 Li3 C8 -70.2(3)
C4 Pd1 Li4 O4 -37.3(9)
C4 Pd1 Li4 C5 -166.77(18)
C4 Pd1 Li4 C6 163.82(19)
C4 Pd1 Li4 C7 124.2(2)
C4 Pd1 Li4 C8 94.3(2)
C4 C3 C13 C14 -86.9(6)
C4 C3 Li1 Pd1 -41.0(2)
C4 C3 Li1 O1 138.9(5)
C4 C3 Li1 C1 -94.6(3)
C4 C3 Li1 C2 -127.5(4)
C4 C3 Li2 Pd1 39.3(2)
C4 C3 Li2 O2 -117.7(5)
C4 C3 Li2 C1 92.9(3)
C4 C3 Li2 C2 125.0(3)
C5 Pd1 C1 C2 -160.4(3)
C5 Pd1 C1 C9 24.0(4)
C5 Pd1 C1 Li1 142.4(2)
C5 Pd1 C1 Li2 -103.9(2)
C5 Pd1 C4 C3 97.4(5)
C5 Pd1 C4 C15 -77.1(6)
C5 Pd1 C4 Li1 156.0(4)
C5 Pd1 C4 Li2 42.9(5)
C5 Pd1 C8 C7 -0.9(3)
C5 Pd1 C8 C23 -176.7(4)
C5 Pd1 C8 Li3 -57.1(3)
C5 Pd1 C8 Li4 57.4(2)
C5 Pd1 Li1 O1 42.0(10)
C5 Pd1 Li1 C1 -68.2(3)
C5 Pd1 Li1 C2 -98.2(3)
C5 Pd1 Li1 C3 -138.2(2)
C5 Pd1 Li1 C4 -168.5(2)
C5 Pd1 Li2 O2 -54.2(8)
C5 Pd1 Li2 C1 94.1(2)
C5 Pd1 Li2 C2 123.7(2)
C5 Pd1 Li2 C3 163.86(18)
C5 Pd1 Li2 C4 -166.95(17)
C5 Pd1 Li3 O3 -153.8(11)
C5 Pd1 Li3 C6 29.72(18)
C5 Pd1 Li3 C7 69.5(2)
C5 Pd1 Li3 C8 99.1(2)
C5 Pd1 Li4 O4 129.5(10)
C5 Pd1 Li4 C6 -29.40(19)
C5 Pd1 Li4 C7 -69.0(2)
C5 Pd1 Li4 C8 -98.9(2)
C5 C6 C7 C8 -2.7(5)
C5 C6 C7 C22 179.3(3)
C5 C6 C7 Li3 56.4(3)
C5 C6 C7 Li4 -59.2(3)
C5 C6 C19 C20 -85.1(5)
C5 C6 Li3 Pd1 -40.1(2)
C5 C6 Li3 O3 141.5(5)
C5 C6 Li3 C7 -126.9(3)
C5 C6 Li3 C8 -94.0(3)
C5 C6 Li4 Pd1 39.5(2)
C5 C6 Li4 O4 -129.9(5)
C5 C6 Li4 C7 125.0(4)
C5 C6 Li4 C8 93.2(3)
C6 C5 C17 C18 -97.7(6)
C6 C5 Li3 Pd1 126.9(3)
C6 C5 Li3 O3 -71.4(7)
C6 C5 Li3 C7 33.1(2)
C6 C5 Li3 C8 72.3(3)
C6 C5 Li4 Pd1 -127.5(3)
C6 C5 Li4 O4 83.2(6)
C6 C5 Li4 C7 -34.1(2)
C6 C5 Li4 C8 -73.1(3)
C6 C7 C8 Pd1 2.2(4)
C6 C7 C8 C23 178.3(3)
C6 C7 C8 Li3 58.8(3)
C6 C7 C8 Li4 -56.0(3)
C6 C7 C22 C21 93.6(5)
C6 C7 Li3 Pd1 -85.1(2)
C6 C7 Li3 O3 112.1(5)
C6 C7 Li3 C5 -31.8(2)
C6 C7 Li3 C8 -125.0(3)
C6 C7 Li4 Pd1 86.1(2)
C6 C7 Li4 O4 -103.4(5)
C6 C7 Li4 C5 32.9(2)
C6 C7 Li4 C8 126.8(3)
C7 C6 C19 C20 94.0(5)
C7 C6 Li3 Pd1 86.8(2)
C7 C6 Li3 O3 -91.6(5)
C7 C6 Li3 C5 126.9(3)
C7 C6 Li3 C8 32.9(2)
C7 C6 Li4 Pd1 -85.5(2)
C7 C6 Li4 O4 105.1(5)
C7 C6 Li4 C5 -125.0(4)
C7 C6 Li4 C8 -31.8(2)
C7 C8 C23 C24 -118.7(4)
C7 C8 Li3 Pd1 -127.4(3)
C7 C8 Li3 O3 81.7(5)
C7 C8 Li3 C5 -73.2(3)
C7 C8 Li3 C6 -34.1(2)
C7 C8 Li4 Pd1 126.2(3)
C7 C8 Li4 O4 -83.8(6)
C7 C8 Li4 C5 72.2(3)
C7 C8 Li4 C6 33.1(2)
C8 Pd1 C1 C2 103.1(5)
C8 Pd1 C1 C9 -72.4(7)
C8 Pd1 C1 Li1 45.9(6)
C8 Pd1 C1 Li2 159.6(5)
C8 Pd1 C4 C3 -166.2(3)
C8 Pd1 C4 C15 19.3(4)
C8 Pd1 C4 Li1 -107.6(2)
C8 Pd1 C4 Li2 139.3(2)
C8 Pd1 C5 C6 -0.6(3)
C8 Pd1 C5 C17 -175.7(4)
C8 Pd1 C5 Li3 57.0(2)
C8 Pd1 C5 Li4 -56.9(2)
C8 Pd1 Li1 O1 -57.3(8)
C8 Pd1 Li1 C1 -167.47(17)
C8 Pd1 Li1 C2 162.46(18)
C8 Pd1 Li1 C3 122.5(2)
C8 Pd1 Li1 C4 92.2(2)
C8 Pd1 Li2 O2 40.2(9)
C8 Pd1 Li2 C1 -171.6(2)
C8 Pd1 Li2 C2 -141.9(2)
C8 Pd1 Li2 C3 -101.8(3)
C8 Pd1 Li2 C4 -72.6(3)
C8 Pd1 Li3 O3 107.2(10)
C8 Pd1 Li3 C5 -99.1(2)
C8 Pd1 Li3 C6 -69.3(2)
C8 Pd1 Li3 C7 -29.56(19)
C8 Pd1 Li4 O4 -131.5(10)
C8 Pd1 Li4 C5 98.9(2)
C8 Pd1 Li4 C6 69.5(2)
C8 Pd1 Li4 C7 29.91(18)
C8 C7 C22 C21 -84.2(5)
C8 C7 Li3 Pd1 39.9(2)
C8 C7 Li3 O3 -122.9(5)
C8 C7 Li3 C5 93.3(3)
C8 C7 Li3 C6 125.0(3)
C8 C7 Li4 Pd1 -40.7(2)
C8 C7 Li4 O4 129.9(5)
C8 C7 Li4 C5 -93.9(3)
C8 C7 Li4 C6 -126.8(3)
C9 C1 C2 C3 176.6(4)
C9 C1 C2 C11 -1.6(6)
C9 C1 C2 Li1 118.0(4)
C9 C1 C2 Li2 -127.4(4)
C9 C1 Li1 Pd1 122.6(4)
C9 C1 Li1 O1 -20.7(7)
C9 C1 Li1 C2 -110.8(4)
C9 C1 Li1 C3 -144.8(4)
C9 C1 Li1 C4 176.2(3)
C9 C1 Li2 Pd1 -122.5(4)
C9 C1 Li2 O2 23.2(10)
C9 C1 Li2 C2 110.2(5)
C9 C1 Li2 C3 143.6(4)
C9 C1 Li2 C4 -177.0(4)
C11 C2 C3 C4 175.4(4)
C11 C2 C3 C13 -5.7(6)
C11 C2 C3 Li1 119.5(4)
C11 C2 C3 Li2 -124.7(4)
C11 C2 Li1 Pd1 160.1(4)
C11 C2 Li1 O1 1.0(6)
C11 C2 Li1 C1 119.9(4)
C11 C2 Li1 C3 -114.9(4)
C11 C2 Li1 C4 -146.4(4)
C11 C2 Li2 Pd1 -160.1(4)
C11 C2 Li2 O2 18.4(8)
C11 C2 Li2 C1 -120.1(5)
C11 C2 Li2 C3 113.3(5)
C11 C2 Li2 C4 146.2(4)
C13 C3 C4 Pd1 -175.1(3)
C13 C3 C4 C15 -0.1(6)
C13 C3 C4 Li1 126.1(5)
C13 C3 C4 Li2 -120.1(5)
C13 C3 Li1 Pd1 -160.7(4)
C13 C3 Li1 O1 19.2(7)
C13 C3 Li1 C1 145.7(4)
C13 C3 Li1 C2 112.7(5)
C13 C3 Li1 C4 -119.8(5)
C13 C3 Li2 Pd1 160.1(3)
C13 C3 Li2 O2 3.1(6)
C13 C3 Li2 C1 -146.2(4)
C13 C3 Li2 C2 -114.2(4)
C13 C3 Li2 C4 120.8(4)
C15 C4 Li1 Pd1 -123.0(4)
C15 C4 Li1 O1 28.7(10)
C15 C4 Li1 C1 -176.6(4)
C15 C4 Li1 C2 144.1(4)
C15 C4 Li1 C3 111.3(5)
C15 C4 Li2 Pd1 121.6(4)
C15 C4 Li2 O2 -17.2(7)
C15 C4 Li2 C1 176.2(4)
C15 C4 Li2 C2 -144.5(4)
C15 C4 Li2 C3 -110.1(4)
C17 C5 C6 C7 177.5(4)
C17 C5 C6 C19 -3.3(6)
C17 C5 C6 Li3 -126.9(4)
C17 C5 C6 Li4 118.8(4)
C17 C5 Li3 Pd1 -122.7(4)
C17 C5 Li3 O3 39.1(9)
C17 C5 Li3 C6 110.4(4)
C17 C5 Li3 C7 143.5(4)
C17 C5 Li3 C8 -177.2(4)
C17 C5 Li4 Pd1 122.2(4)
C17 C5 Li4 O4 -27.1(8)
C17 C5 Li4 C6 -110.3(4)
C17 C5 Li4 C7 -144.4(4)
C17 C5 Li4 C8 176.6(3)
C19 C6 C7 C8 178.1(4)
C19 C6 C7 C22 0.1(6)
C19 C6 C7 Li3 -122.8(4)
C19 C6 C7 Li4 121.6(4)
C19 C6 Li3 Pd1 -159.2(4)
C19 C6 Li3 O3 22.4(7)
C19 C6 Li3 C5 -119.1(5)
C19 C6 Li3 C7 114.0(5)
C19 C6 Li3 C8 146.9(4)
C19 C6 Li4 Pd1 159.2(4)
C19 C6 Li4 O4 -10.1(7)
C19 C6 Li4 C5 119.8(5)
C19 C6 Li4 C7 -115.3(4)
C19 C6 Li4 C8 -147.1(4)
C22 C7 C8 Pd1 -179.9(3)
C22 C7 C8 C23 -3.8(6)
C22 C7 C8 Li3 -123.3(4)
C22 C7 C8 Li4 121.9(4)
C22 C7 Li3 Pd1 160.7(4)
C22 C7 Li3 O3 -2.1(7)
C22 C7 Li3 C5 -146.0(4)
C22 C7 Li3 C6 -114.2(5)
C22 C7 Li3 C8 120.8(5)
C22 C7 Li4 Pd1 -160.7(4)
C22 C7 Li4 O4 9.8(7)
C22 C7 Li4 C5 146.1(4)
C22 C7 Li4 C6 113.2(4)
C22 C7 Li4 C8 -120.1(4)
C23 C8 Li3 Pd1 121.2(4)
C23 C8 Li3 O3 -29.7(7)
C23 C8 Li3 C5 175.4(3)
C23 C8 Li3 C6 -145.5(4)
C23 C8 Li3 C7 -111.4(4)
C23 C8 Li4 Pd1 -121.8(4)
C23 C8 Li4 O4 28.2(8)
C23 C8 Li4 C5 -175.8(4)
C23 C8 Li4 C6 145.1(4)
C23 C8 Li4 C7 112.0(4)
C25 O1 C28 C27 -5.8(8)
C25 O1 Li1 Pd1 8.8(11)
C25 O1 Li1 C1 94.9(7)
C25 O1 Li1 C2 141.1(5)
C25 O1 Li1 C3 -170.9(5)
C25 O1 Li1 C4 -118.8(8)
C25 C26 C27 C28 -23.3(11)
C26 C27 C28 O1 17.9(10)
C28 O1 C25 C26 -8.9(9)
C28 O1 Li1 Pd1 -142.2(8)
C28 O1 Li1 C1 -56.1(7)
C28 O1 Li1 C2 -9.9(7)
C28 O1 Li1 C3 38.1(8)
C28 O1 Li1 C4 90.1(9)
C29 O2 C32 C31 10.3(8)
C29 O2 Li2 Pd1 -149.4(7)
C29 O2 Li2 C1 89.0(9)
C29 O2 Li2 C2 33.4(8)
C29 O2 Li2 C3 -16.5(7)
C29 O2 Li2 C4 -63.9(7)
C29 C30 C31 C32 0.6(9)
C30 C31 C32 O2 -6.6(9)
C32 O2 C29 C30 -10.0(8)
C32 O2 Li2 Pd1 3.8(10)
C32 O2 Li2 C1 -117.7(8)
C32 O2 Li2 C2 -173.4(5)
C32 O2 Li2 C3 136.8(5)
C32 O2 Li2 C4 89.3(6)
C33 O4 C36 C35 -2.8(7)
C33 O4 Li4 Pd1 71.1(10)
C33 O4 Li4 C5 178.7(5)
C33 O4 Li4 C6 -134.3(5)
C33 O4 Li4 C7 -86.5(6)
C33 O4 Li4 C8 -39.1(8)
C33 C34 C35 C36 -19.3(10)
C34 C35 C36 O4 13.7(8)
C36 O4 C33 C34 -8.5(7)
C36 O4 Li4 Pd1 -129.3(8)
C36 O4 Li4 C5 -21.7(8)
C36 O4 Li4 C6 25.3(7)
C36 O4 Li4 C7 73.1(6)
C36 O4 Li4 C8 120.5(6)
C37 O3 C40 C39 7.5(8)
C37 O3 Li3 Pd1 81.2(12)
C37 O3 Li3 C5 -58.9(10)
C37 O3 Li3 C6 -102.9(6)
C37 O3 Li3 C7 -147.7(5)
C37 O3 Li3 C8 169.8(5)
C37 C38 C39 C40 7.3(11)
C38 C39 C40 O3 -9.1(10)
C40 O3 C37 C38 -2.9(8)
C40 O3 Li3 Pd1 -108.2(10)
C40 O3 Li3 C5 111.7(8)
C40 O3 Li3 C6 67.6(7)
C40 O3 Li3 C7 22.8(7)
C40 O3 Li3 C8 -19.6(8)
Li1 Pd1 C1 C2 57.2(3)
Li1 Pd1 C1 C9 -118.4(4)
Li1 Pd1 C1 Li2 113.7(3)
Li1 Pd1 C4 C3 -58.6(3)
Li1 Pd1 C4 C15 126.9(5)
Li1 Pd1 C4 Li2 -113.1(3)
Li1 Pd1 C5 C6 -112.0(4)
Li1 Pd1 C5 C17 73.0(5)
Li1 Pd1 C5 Li3 -54.4(4)
Li1 Pd1 C5 Li4 -168.2(3)
Li1 Pd1 C8 C7 139.1(3)
Li1 Pd1 C8 C23 -36.7(4)
Li1 Pd1 C8 Li3 82.9(3)
Li1 Pd1 C8 Li4 -162.6(3)
Li1 Pd1 Li2 O2 162.4(7)
Li1 Pd1 Li2 C1 -49.3(2)
Li1 Pd1 Li2 C2 -19.6(2)
Li1 Pd1 Li2 C3 20.5(2)
Li1 Pd1 Li2 C4 49.7(2)
Li1 Pd1 Li3 O3 -5.3(10)
Li1 Pd1 Li3 C5 148.5(2)
Li1 Pd1 Li3 C6 178.2(2)
Li1 Pd1 Li3 C7 -142.0(3)
Li1 Pd1 Li3 C8 -112.4(2)
Li1 Pd1 Li4 O4 -73.9(12)
Li1 Pd1 Li4 C5 156.6(6)
Li1 Pd1 Li4 C6 127.2(6)
Li1 Pd1 Li4 C7 87.6(7)
Li1 Pd1 Li4 C8 57.7(7)
Li1 O1 C25 C26 -164.5(7)
Li1 O1 C28 C27 148.1(6)
Li1 C1 C2 C3 58.6(4)
Li1 C1 C2 C11 -119.5(4)
Li1 C1 C2 Li2 114.6(3)
Li1 C1 C9 C10 -26.3(7)
Li1 C1 Li2 Pd1 64.6(2)
Li1 C1 Li2 O2 -149.6(8)
Li1 C1 Li2 C2 -62.7(3)
Li1 C1 Li2 C3 -29.2(3)
Li1 C1 Li2 C4 10.1(3)
Li1 C2 C3 C4 55.9(4)
Li1 C2 C3 C13 -125.2(4)
Li1 C2 C3 Li2 115.7(3)
Li1 C2 C11 C12 -175.1(4)
Li1 C2 Li2 Pd1 23.9(3)
Li1 C2 Li2 O2 -157.6(5)
Li1 C2 Li2 C1 63.9(3)
Li1 C2 Li2 C3 -62.7(3)
Li1 C2 Li2 C4 -29.8(3)
Li1 C3 C4 Pd1 58.8(3)
Li1 C3 C4 C15 -126.2(4)
Li1 C3 C4 Li2 113.9(3)
Li1 C3 C13 C14 6.7(6)
Li1 C3 Li2 Pd1 -24.5(3)
Li1 C3 Li2 O2 178.4(4)
Li1 C3 Li2 C1 29.1(3)
Li1 C3 Li2 C2 61.1(3)
Li1 C3 Li2 C4 -63.9(3)
Li1 C4 C15 C16 169.6(4)
Li1 C4 Li2 Pd1 -64.6(2)
Li1 C4 Li2 O2 156.6(5)
Li1 C4 Li2 C1 -10.0(3)
Li1 C4 Li2 C2 29.3(3)
Li1 C4 Li2 C3 63.7(3)
Li2 Pd1 C1 C2 -56.5(3)
Li2 Pd1 C1 C9 128.0(4)
Li2 Pd1 C1 Li1 -113.7(3)
Li2 Pd1 C4 C3 54.5(3)
Li2 Pd1 C4 C15 -120.0(5)
Li2 Pd1 C4 Li1 113.1(3)
Li2 Pd1 C5 C6 137.0(3)
Li2 Pd1 C5 C17 -38.1(4)
Li2 Pd1 C5 Li3 -165.4(3)
Li2 Pd1 C5 Li4 80.7(3)
Li2 Pd1 C8 C7 -106.8(4)
Li2 Pd1 C8 C23 77.4(5)
Li2 Pd1 C8 Li3 -163.1(3)
Li2 Pd1 C8 Li4 -48.5(4)
Li2 Pd1 Li1 O1 160.0(8)
Li2 Pd1 Li1 C1 49.8(2)
Li2 Pd1 Li1 C2 19.7(2)
Li2 Pd1 Li1 C3 -20.2(2)
Li2 Pd1 Li1 C4 -50.5(2)
Li2 Pd1 Li3 O3 -108.2(11)
Li2 Pd1 Li3 C5 45.6(7)
Li2 Pd1 Li3 C6 75.3(7)
Li2 Pd1 Li3 C7 115.1(6)
Li2 Pd1 Li3 C8 144.6(6)
Li2 Pd1 Li4 O4 18.6(9)
Li2 Pd1 Li4 C5 -110.9(2)
Li2 Pd1 Li4 C6 -140.3(3)
Li2 Pd1 Li4 C7 -179.9(2)
Li2 Pd1 Li4 C8 150.2(2)
Li2 O2 C29 C30 146.4(5)
Li2 O2 C32 C31 -146.6(6)
Li2 C1 C2 C3 -56.0(4)
Li2 C1 C2 C11 125.9(4)
Li2 C1 C2 Li1 -114.6(3)
Li2 C1 C9 C10 162.0(5)
Li2 C1 Li1 Pd1 -63.8(2)
Li2 C1 Li1 O1 152.9(5)
Li2 C1 Li1 C2 62.8(3)
Li2 C1 Li1 C3 28.8(3)
Li2 C1 Li1 C4 -10.1(3)
Li2 C2 C3 C4 -59.9(4)
Li2 C2 C3 C13 119.0(4)
Li2 C2 C3 Li1 -115.7(3)
Li2 C2 C11 C12 9.5(6)
Li2 C2 Li1 Pd1 -23.6(3)
Li2 C2 Li1 O1 177.3(4)
Li2 C2 Li1 C1 -63.8(3)
Li2 C2 Li1 C3 61.4(3)
Li2 C2 Li1 C4 29.9(3)
Li2 C3 C4 Pd1 -55.1(3)
Li2 C3 C4 C15 119.9(4)
Li2 C3 C4 Li1 -113.9(3)
Li2 C3 C13 C14 -179.1(4)
Li2 C3 Li1 Pd1 24.3(3)
Li2 C3 Li1 O1 -155.8(5)
Li2 C3 Li1 C1 -29.3(3)
Li2 C3 Li1 C2 -62.2(3)
Li2 C3 Li1 C4 65.3(3)
Li2 C4 C15 C16 -18.3(6)
Li2 C4 Li1 Pd1 63.6(2)
Li2 C4 Li1 O1 -144.7(7)
Li2 C4 Li1 C1 10.0(3)
Li2 C4 Li1 C2 -29.3(3)
Li2 C4 Li1 C3 -62.1(3)
Li3 Pd1 C1 C2 140.6(3)
Li3 Pd1 C1 C9 -35.0(4)
Li3 Pd1 C1 Li1 83.4(3)
Li3 Pd1 C1 Li2 -163.0(3)
Li3 Pd1 C4 C3 -112.4(4)
Li3 Pd1 C4 C15 73.1(5)
Li3 Pd1 C4 Li1 -53.8(4)
Li3 Pd1 C4 Li2 -166.9(3)
Li3 Pd1 C5 C6 -57.6(3)
Li3 Pd1 C5 C17 127.3(4)
Li3 Pd1 C5 Li4 -113.9(3)
Li3 Pd1 C8 C7 56.2(3)
Li3 Pd1 C8 C23 -119.5(4)
Li3 Pd1 C8 Li4 114.6(3)
Li3 Pd1 Li1 O1 -1.0(8)
Li3 Pd1 Li1 C1 -111.2(2)
Li3 Pd1 Li1 C2 -141.3(2)
Li3 Pd1 Li1 C3 178.8(2)
Li3 Pd1 Li1 C4 148.5(2)
Li3 Pd1 Li2 O2 -93.2(9)
Li3 Pd1 Li2 C1 55.0(7)
Li3 Pd1 Li2 C2 84.7(7)
Li3 Pd1 Li2 C3 124.8(6)
Li3 Pd1 Li2 C4 154.0(6)
Li3 Pd1 Li4 O4 179.2(9)
Li3 Pd1 Li4 C5 49.7(2)
Li3 Pd1 Li4 C6 20.3(3)
Li3 Pd1 Li4 C7 -19.3(2)
Li3 Pd1 Li4 C8 -49.2(2)
Li3 O3 C37 C38 168.6(6)
Li3 O3 C40 C39 -164.7(6)
Li3 C5 C6 C7 -55.6(3)
Li3 C5 C6 C19 123.6(4)
Li3 C5 C6 Li4 -114.3(3)
Li3 C5 C17 C18 173.9(5)
Li3 C5 Li4 Pd1 -63.9(2)
Li3 C5 Li4 O4 146.8(6)
Li3 C5 Li4 C6 63.6(3)
Li3 C5 Li4 C7 29.5(3)
Li3 C5 Li4 C8 -9.4(3)
Li3 C6 C7 C8 -59.1(3)
Li3 C6 C7 C22 122.9(4)
Li3 C6 C7 Li4 -115.6(3)
Li3 C6 C19 C20 6.8(6)
Li3 C6 Li4 Pd1 -24.1(3)
Li3 C6 Li4 O4 166.5(4)
Li3 C6 Li4 C5 -63.6(3)
Li3 C6 Li4 C7 61.4(3)
Li3 C6 Li4 C8 29.6(3)
Li3 C7 C8 Pd1 -56.6(3)
Li3 C7 C8 C23 119.5(4)
Li3 C7 C8 Li4 -114.8(3)
Li3 C7 C22 C21 -177.6(4)
Li3 C7 Li4 Pd1 23.3(3)
Li3 C7 Li4 O4 -166.2(4)
Li3 C7 Li4 C5 -30.0(3)
Li3 C7 Li4 C6 -62.8(3)
Li3 C7 Li4 C8 63.9(3)
Li3 C8 C23 C24 -33.9(6)
Li3 C8 Li4 Pd1 63.4(2)
Li3 C8 Li4 O4 -146.6(5)
Li3 C8 Li4 C5 9.5(3)
Li3 C8 Li4 C6 -29.7(3)
Li3 C8 Li4 C7 -62.8(3)
Li4 Pd1 C1 C2 -105.6(4)
Li4 Pd1 C1 C9 78.9(5)
Li4 Pd1 C1 Li1 -162.8(3)
Li4 Pd1 C1 Li2 -49.1(3)
Li4 Pd1 C4 C3 135.0(3)
Li4 Pd1 C4 C15 -39.4(4)
Li4 Pd1 C4 Li1 -166.3(3)
Li4 Pd1 C4 Li2 80.6(3)
Li4 Pd1 C5 C6 56.3(3)
Li4 Pd1 C5 C17 -118.8(4)
Li4 Pd1 C5 Li3 113.9(3)
Li4 Pd1 C8 C7 -58.3(3)
Li4 Pd1 C8 C23 125.9(4)
Li4 Pd1 C8 Li3 -114.6(3)
Li4 Pd1 Li1 O1 -106.7(9)
Li4 Pd1 Li1 C1 143.1(6)
Li4 Pd1 Li1 C2 113.1(6)
Li4 Pd1 Li1 C3 73.1(7)
Li4 Pd1 Li1 C4 42.8(7)
Li4 Pd1 Li2 O2 1.6(7)
Li4 Pd1 Li2 C1 149.9(2)
Li4 Pd1 Li2 C2 179.5(2)
Li4 Pd1 Li2 C3 -140.4(2)
Li4 Pd1 Li2 C4 -111.2(2)
Li4 Pd1 Li3 O3 156.3(10)
Li4 Pd1 Li3 C5 -49.9(2)
Li4 Pd1 Li3 C6 -20.2(2)
Li4 Pd1 Li3 C7 19.6(3)
Li4 Pd1 Li3 C8 49.1(2)
Li4 O4 C33 C34 153.2(5)
Li4 O4 C36 C35 -165.6(5)
Li4 C5 C6 C7 58.7(3)
Li4 C5 C6 C19 -122.1(4)
Li4 C5 C6 Li3 114.3(3)
Li4 C5 C17 C18 -13.9(6)
Li4 C5 Li3 Pd1 64.0(2)
Li4 C5 Li3 O3 -134.3(7)
Li4 C5 Li3 C6 -62.9(3)
Li4 C5 Li3 C7 -29.8(3)
Li4 C5 Li3 C8 9.4(3)
Li4 C6 C7 C8 56.5(3)
Li4 C6 C7 C22 -121.5(4)
Li4 C6 C7 Li3 115.6(3)
Li4 C6 C19 C20 -177.3(4)
Li4 C6 Li3 Pd1 24.2(3)
Li4 C6 Li3 O3 -154.1(4)
Li4 C6 Li3 C5 64.4(3)
Li4 C6 Li3 C7 -62.6(3)
Li4 C6 Li3 C8 -29.6(3)
Li4 C7 C8 Pd1 58.2(3)
Li4 C7 C8 C23 -125.7(4)
Li4 C7 C8 Li3 114.8(3)
Li4 C7 C22 C21 7.2(6)
Li4 C7 Li3 Pd1 -23.3(3)
Li4 C7 Li3 O3 173.9(4)
Li4 C7 Li3 C5 30.0(3)
Li4 C7 Li3 C6 61.8(3)
Li4 C7 Li3 C8 -63.2(3)
Li4 C8 C23 C24 152.3(4)
Li4 C8 Li3 Pd1 -63.7(2)
Li4 C8 Li3 O3 145.3(5)
Li4 C8 Li3 C5 -9.5(3)
Li4 C8 Li3 C6 29.5(3)
Li4 C8 Li3 C7 63.7(3)
